data_7714786
loop_
_publ_author_name
'Robb, Matthew G.'
'Bond&#xec;, Luca'
'Rodr&#xed;guez-Jim&#xe9;nez, Santiago'
'Garden, Anna L.'
'Jerabek, Paul'
'Brooker, Sally'

_publ_section_title
;
 Predictable electronic tuning of Fe<sup>II</sup> and Ru<sup>II</sup>
 complexes <i>via</i> choice of azine: correlation of ligand
 p<i>K</i><sub>a</sub> with <i>E</i><sub>pa</sub>(M<sup>III/II</sup>) of
 complex.
;
_journal_issue 5
_journal_name_full 'Dalton transactions (Cambridge, England : 2003)'
_journal_page_first 1999
_journal_page_last 2007
_journal_paper_doi 10.1039/d3dt03484d
_journal_volume 53
_journal_year 2024
_chemical_formula_moiety 'C57 H45 N15 Ru, 2(F6 P)'
_chemical_formula_sum 'C57 H45 F12 N15 P2 Ru'
_chemical_formula_weight 1331.09
_chemical_name_common 'Ru(II) complex of pyrimidine-triazole ligand'
_chemical_name_systematic '[Ru(L4-pyrimidine)3](PF6)2.2MeCN?Et2O'
_space_group_crystal_system triclinic
_space_group_IT_number 2
_space_group_name_Hall '-P 1'
_space_group_name_H-M_alt 'P -1'
_atom_sites_solution_hydrogens geom
_atom_sites_solution_primary dual
_audit_creation_date 2023-03-21
_audit_creation_method
;
Olex2 1.5
(compiled 2023.03.06 svn.rbb2c1857 for OlexSys, GUI svn.r6748)
;
_audit_update_record
;
2023-03-21 deposited with the CCDC.	2023-12-20 downloaded from the CCDC.
;
_cell_angle_alpha 103.299(6)
_cell_angle_beta 112.553(7)
_cell_angle_gamma 105.024(6)
_cell_formula_units_Z 2
_cell_length_a 14.4360(10)
_cell_length_b 16.0577(10)
_cell_length_c 17.3704(12)
_cell_measurement_reflns_used 8585
_cell_measurement_temperature 100.01(10)
_cell_measurement_theta_max 75.7560
_cell_measurement_theta_min 4.3540
_cell_volume 3337.6(5)
_computing_cell_refinement 'CrysAlisPro 1.171.39.46e (Rigaku OD, 2018)'
_computing_data_collection 'CrysAlisPro 1.171.39.46e (Rigaku OD, 2018)'
_computing_data_reduction 'CrysAlisPro 1.171.39.46e (Rigaku OD, 2018)'
_computing_molecular_graphics 'Olex2 1.5 (Dolomanov et al., 2009)'
_computing_publication_material 'Olex2 1.5 (Dolomanov et al., 2009)'
_computing_structure_refinement 'SHELXL 2016/6 (Sheldrick, 2015)'
_computing_structure_solution 'ShelXT (Sheldrick, 2015)'
_diffrn_ambient_environment N~2~
_diffrn_ambient_temperature 100
_diffrn_detector 'CCD plate'
_diffrn_detector_area_resol_mean 10.3449
_diffrn_detector_type Atlas
_diffrn_measured_fraction_theta_full 0.999
_diffrn_measured_fraction_theta_max 0.970
_diffrn_measurement_details
;
List of Runs (angles in degrees, time in seconds):

  # Type    Start    End  Width  t~exp~   \w     \q     \k     \f   Frames
#--------------------------------------------------------------------------
  1  \w   -116.00 -22.00   1.00    7.50    --  -41.79 -38.00   0.00   94
  2  \w   -112.00 -21.00   1.00    7.50    --  -41.79 -38.00  90.00   91
  3  \w   -118.00 -49.00   1.00    7.50    --  -41.79 178.00-150.00   69
  4  \w    -28.00  26.00   1.00    7.50    --   41.79 -57.00-120.00   54
  5  \w     79.00 129.00   1.00    7.50    --   41.79 178.00-180.00   50
  6  \w     62.00 126.00   1.00    7.50    --   41.79 178.00 -60.00   64
  7  \w    121.00 176.00   1.00   25.00    --  112.00  45.00  90.00   55
  8  \w     40.00 133.00   1.00   25.00    --  112.00 -45.00 -30.00   93
  9  \w     42.00 138.00   1.00   25.00    --  112.00 -61.00-150.00   96
 10  \w    123.00 173.00   1.00   25.00    --  112.00 125.00-120.00   50
 11  \w     31.00 164.00   1.00   25.00    --  112.00 -15.00 -90.00  133
 12  \w     90.00 117.00   1.00   25.00    --  112.00-125.00 -30.00   27
 13  \w     30.00  79.00   1.00   25.00    --  112.00 -95.00-180.00   49
 14  \w     51.00 118.00   1.00   25.00    --  112.00-125.00  30.00   67
 15  \w     62.00 118.00   1.00   25.00    --  112.00-125.00-120.00   56
 16  \w     61.00  91.00   1.00   25.00    --  112.00 -95.00  30.00   30
 17  \w     55.00  82.00   1.00   25.00    --  112.00-125.00-180.00   27
 18  \w     86.00 116.00   1.00   25.00    --  112.00-125.00-180.00   30
 19  \w     37.00 138.00   1.00   25.00    --  112.00 -30.00 150.00  101
 20  \w     77.00 105.00   1.00   25.00    --  112.00-125.00 -90.00   28
 21  \w     31.00 128.00   1.00   25.00    --  112.00 -15.00  60.00   97
 22  \w     74.00 118.00   1.00   25.00    --  112.00-125.00 120.00   44
;
_diffrn_measurement_device 'four-circle diffractometer'
_diffrn_measurement_device_type 'SuperNova, Dual, Cu at home/near, Atlas'
_diffrn_measurement_method '\w scans'
_diffrn_orient_matrix_type 'CrysAlisPro convention (1999,Acta A55,543-557)'
_diffrn_orient_matrix_UB_11 0.0344321000
_diffrn_orient_matrix_UB_12 0.0499011000
_diffrn_orient_matrix_UB_13 -0.0563190000
_diffrn_orient_matrix_UB_21 0.1078875000
_diffrn_orient_matrix_UB_22 -0.0143589000
_diffrn_orient_matrix_UB_23 0.0352280000
_diffrn_orient_matrix_UB_31 -0.0536067000
_diffrn_orient_matrix_UB_32 -0.0934345000
_diffrn_orient_matrix_UB_33 -0.0791618000
_diffrn_radiation_monochromator mirror
_diffrn_radiation_probe x-ray
_diffrn_radiation_type 'Cu K\a'
_diffrn_radiation_wavelength 1.54184
_diffrn_reflns_av_R_equivalents 0.0688
_diffrn_reflns_av_unetI/netI 0.0843
_diffrn_reflns_Laue_measured_fraction_full 0.999
_diffrn_reflns_Laue_measured_fraction_max 0.970
_diffrn_reflns_limit_h_max 18
_diffrn_reflns_limit_h_min -17
_diffrn_reflns_limit_k_max 16
_diffrn_reflns_limit_k_min -20
_diffrn_reflns_limit_l_max 19
_diffrn_reflns_limit_l_min -21
_diffrn_reflns_number 27976
_diffrn_reflns_point_group_measured_fraction_full 0.999
_diffrn_reflns_point_group_measured_fraction_max 0.970
_diffrn_reflns_theta_full 67.684
_diffrn_reflns_theta_max 76.683
_diffrn_reflns_theta_min 3.595
_diffrn_source 'micro-focus sealed X-ray tube'
_diffrn_source_type 'SuperNova (Cu) X-ray Source'
_exptl_absorpt_coefficient_mu 3.055
_exptl_absorpt_correction_T_max 1.00000
_exptl_absorpt_correction_T_min 0.76746
_exptl_absorpt_correction_type multi-scan
_exptl_absorpt_process_details
;
CrysAlisPro 1.171.39.46e (Rigaku Oxford Diffraction, 2018)
Empirical absorption correction using spherical harmonics,
 implemented in SCALE3 ABSPACK scaling algorithm.
;
_exptl_crystal_colour 'clear dark red'
_exptl_crystal_colour_lustre clear
_exptl_crystal_colour_modifier dark
_exptl_crystal_colour_primary red
_exptl_crystal_density_diffrn 1.325
_exptl_crystal_description irregular
_exptl_crystal_F_000 1348
_exptl_crystal_preparation 'redox and theoretical (DFT) study'
_exptl_crystal_recrystallization_method
'Re-crystallisation from solvent: vapour diffusion of diethyl ether into acetonitrile solution'
_exptl_crystal_size_max 0.189
_exptl_crystal_size_mid 0.1
_exptl_crystal_size_min 0.029
_refine_diff_density_max 1.999
_refine_diff_density_min -1.022
_refine_diff_density_rms 0.127
_refine_ls_extinction_method none
_refine_ls_goodness_of_fit_ref 1.112
_refine_ls_hydrogen_treatment constr
_refine_ls_matrix_type full
_refine_ls_number_parameters 787
_refine_ls_number_reflns 13638
_refine_ls_number_restraints 0
_refine_ls_restrained_S_all 1.112
_refine_ls_R_factor_all 0.1240
_refine_ls_R_factor_gt 0.0967
_refine_ls_shift/su_max 0.030
_refine_ls_shift/su_mean 0.001
_refine_ls_structure_factor_coef Fsqd
_refine_ls_weighting_details 'w=1/[\s^2^(Fo^2^)+(0.1772P)^2^+1.7912P] where P=(Fo^2^+2Fc^2^)/3'
_refine_ls_weighting_scheme calc
_refine_ls_wR_factor_gt 0.2727
_refine_ls_wR_factor_ref 0.3036
_reflns_Friedel_coverage 0.000
_reflns_number_gt 9137
_reflns_number_total 13638
_reflns_threshold_expression 'I > 2\s(I)'
_cod_data_source_file d3dt03484d3.cif
_cod_data_source_block mgr33
_cod_depositor_comments 'Adding full bibliography for 7714784--7714786.cif.'
_cod_original_cell_volume 3337.6(4)
_cod_database_code 7714786
_shelx_shelxl_version_number 2016/6
_chemical_oxdiff_formula RuCHNPF
_chemical_oxdiff_usercomment L1081
_shelx_space_group_comment
;
The symmetry employed for this shelxl refinement is uniquely defined
by the following loop, which should always be used as a source of
symmetry information in preference to the above space-group names.
They are only intended as comments.
;
_shelx_estimated_absorpt_t_max 0.917
_shelx_estimated_absorpt_t_min 0.596
_reflns_odcompleteness_completeness 99.93
_reflns_odcompleteness_iscentric 1
_reflns_odcompleteness_theta 66.49
_olex2_refinement_description
;
1. Fixed Uiso
 At 1.2 times of:
  All C(H) groups
 At 1.5 times of:
  All C(H,H,H) groups
2.a Aromatic/amide H refined with riding coordinates:
 C45(H45), C1(H1), C12(H12), C39(H39), C41(H41), C50(H50), C22(H22), C7(H7),
 C26(H26), C34(H34), C40(H40), C49(H49), C3(H3), C2(H2), C8(H8), C27(H27),
 C31(H31), C21(H21), C35(H35), C19(H19), C38(H38), C30(H30), C46(H46), C37(H37),
  C53(H53), C16(H16), C36(H36), C11(H11), C15(H15), C20(H20), C55(H55),
 C17(H17), C57(H57), C18(H18), C56(H56), C54(H54)
2.b Idealised Me refined as rotating group:
 C48(H48A,H48B,H48C), C29(H29A,H29B,H29C), C10(H10A,H10B,H10C)
;
_olex2_submission_special_instructions 'No special instructions were received'
_oxdiff_exptl_absorpt_empirical_details
;
Empirical correction (ABSPACK) includes:
- Absorption correction using spherical harmonics
- Frame scaling
;
_oxdiff_exptl_absorpt_empirical_full_max 2.412
_oxdiff_exptl_absorpt_empirical_full_min 0.583
_platon_squeeze_void_probe_radius 1.20

loop_
_space_group_symop_operation_xyz
'x, y, z'
'-x, -y, -z'

loop_
_atom_site_label
_atom_site_type_symbol
_atom_site_fract_x
_atom_site_fract_y
_atom_site_fract_z
_atom_site_U_iso_or_equiv
_atom_site_adp_type
_atom_site_occupancy
_atom_site_site_symmetry_order
_atom_site_calc_flag
_atom_site_refinement_flags_posn
_atom_site_refinement_flags_adp
_atom_site_refinement_flags_occupancy
_atom_site_disorder_assembly
_atom_site_disorder_group
Ru Ru 0.56447(4) 0.44787(3) 0.74785(3) 0.04766(19) Uani 1 1 d . . . . .
P2 P 0.5484(2) 0.15307(18) 0.89936(18) 0.0810(7) Uani 1 1 d . . . . .
P1 P 0.92459(19) 0.47594(17) 0.68117(19) 0.0768(6) Uani 1 1 d . . . . .
N8 N 0.6066(5) 0.3570(3) 0.6813(4) 0.0496(12) Uani 1 1 d . . . . .
N3 N 0.4320(5) 0.3454(3) 0.7348(4) 0.0471(12) Uani 1 1 d . . . . .
N11 N 0.4790(5) 0.4806(4) 0.6409(4) 0.0485(12) Uani 1 1 d . . . . .
N5 N 0.3024(5) 0.2992(4) 0.7669(4) 0.0501(12) Uani 1 1 d . . . . .
N13 N 0.6809(4) 0.5636(3) 0.7619(4) 0.0465(11) Uani 1 1 d . . . . .
N4 N 0.3796(4) 0.2534(3) 0.6862(4) 0.0481(12) Uani 1 1 d . . . . .
N10 N 0.6807(5) 0.2539(4) 0.6730(4) 0.0533(13) Uani 1 1 d . . . . .
N9 N 0.5785(5) 0.3153(4) 0.5921(4) 0.0517(13) Uani 1 1 d . . . . .
N12 N 0.3207(5) 0.4537(4) 0.5090(4) 0.0550(13) Uani 1 1 d . . . . .
N14 N 0.7860(5) 0.6139(4) 0.8243(4) 0.0559(14) Uani 1 1 d . . . . .
N6 N 0.6718(5) 0.4224(4) 0.8503(4) 0.0533(13) Uani 1 1 d . . . . .
F13 F 0.9836(6) 0.4053(6) 0.6710(5) 0.112(2) Uani 1 1 d . . . . .
N15 N 0.7323(5) 0.6837(4) 0.7285(4) 0.0540(13) Uani 1 1 d . . . . .
N1 N 0.5144(5) 0.5216(4) 0.8271(4) 0.0539(13) Uani 1 1 d . . . . .
C32 C 0.6237(6) 0.2541(4) 0.5906(5) 0.0510(14) Uani 1 1 d . . . . .
C44 C 0.7322(6) 0.7488(4) 0.6839(5) 0.0526(15) Uani 1 1 d . . . . .
C5 C 0.3855(6) 0.3731(5) 0.7813(5) 0.0522(15) Uani 1 1 d . . . . .
C42 C 0.5348(5) 0.5600(4) 0.6330(4) 0.0455(13) Uani 1 1 d . . . . .
C24 C 0.6699(6) 0.3217(4) 0.7296(5) 0.0548(16) Uani 1 1 d . . . . .
N2 N 0.5292(6) 0.6594(4) 0.9266(5) 0.0667(17) Uani 1 1 d . . . . .
F25 F 0.5184(6) 0.1541(6) 0.8028(5) 0.116(3) Uani 1 1 d . . . . .
C43 C 0.6475(6) 0.6053(4) 0.7055(5) 0.0486(14) Uani 1 1 d . . . . .
F12 F 1.0158(8) 0.5332(7) 0.7793(5) 0.145(4) Uani 1 1 d . . . . .
C45 C 0.6723(6) 0.8016(5) 0.6862(5) 0.0554(16) Uani 1 1 d . . . . .
H45 H 0.636729 0.799447 0.720918 0.067 Uiso 1 1 calc R U . . .
C1 C 0.5590(6) 0.6136(5) 0.8738(5) 0.0596(17) Uani 1 1 d . . . . .
H1 H 0.616911 0.648231 0.868134 0.072 Uiso 1 1 calc R U . . .
C51 C 0.8162(6) 0.6865(5) 0.8037(5) 0.0579(17) Uani 1 1 d . . . . .
C12 C 0.2523(7) 0.2603(6) 0.8760(5) 0.0618(17) Uani 1 1 d . . . . .
H12 H 0.303934 0.233999 0.890057 0.074 Uiso 1 1 calc R U . . .
C39 C 0.3755(6) 0.4322(4) 0.5771(5) 0.0542(16) Uani 1 1 d . . . . .
H39 H 0.338238 0.377955 0.581047 0.065 Uiso 1 1 calc R U . . .
C6 C 0.2351(6) 0.2979(5) 0.8110(5) 0.0550(15) Uani 1 1 d . . . . .
C48 C 0.7003(8) 0.9172(6) 0.5251(6) 0.071(2) Uani 1 1 d . . . . .
H48A H 0.757666 0.928549 0.508906 0.106 Uiso 1 1 calc R U . . .
H48B H 0.702327 0.975266 0.557720 0.106 Uiso 1 1 calc R U . . .
H48C H 0.631440 0.884354 0.471791 0.106 Uiso 1 1 calc R U . . .
C29 C 0.9282(7) 0.0415(5) 0.7882(6) 0.069(2) Uani 1 1 d . . . . .
H29A H 0.917041 0.024471 0.834381 0.104 Uiso 1 1 calc R U . . .
H29B H 1.003559 0.079424 0.811760 0.104 Uiso 1 1 calc R U . . .
H29C H 0.907696 -0.013425 0.738962 0.104 Uiso 1 1 calc R U . . .
F22 F 0.6376(7) 0.1147(8) 0.8937(5) 0.143(4) Uani 1 1 d . . . . .
C41 C 0.4839(6) 0.5860(5) 0.5634(5) 0.0550(16) Uani 1 1 d . . . . .
H41 H 0.520051 0.639275 0.557547 0.066 Uiso 1 1 calc R U . . .
C33 C 0.6113(6) 0.1929(5) 0.5056(5) 0.0549(16) Uani 1 1 d . . . . .
C25 C 0.7398(6) 0.1969(4) 0.6993(5) 0.0531(15) Uani 1 1 d . . . . .
C50 C 0.7867(6) 0.7512(5) 0.6333(5) 0.0577(17) Uani 1 1 d . . . . .
H50 H 0.827925 0.715346 0.632691 0.069 Uiso 1 1 calc R U . . .
C22 C 0.7940(8) 0.3489(5) 0.8909(6) 0.075(2) Uani 1 1 d . . . . .
H22 H 0.825415 0.308582 0.875174 0.090 Uiso 1 1 calc R U . . .
C7 C 0.1602(7) 0.3377(5) 0.7882(5) 0.0602(17) Uani 1 1 d . . . . .
H7 H 0.149692 0.361724 0.743052 0.072 Uiso 1 1 calc R U . . .
C28 C 0.8603(7) 0.0947(5) 0.7564(6) 0.065(2) Uani 1 1 d . . . . .
C23 C 0.7155(6) 0.3618(4) 0.8270(5) 0.0551(16) Uani 1 1 d . . . . .
C26 C 0.7100(6) 0.1415(4) 0.7439(5) 0.0538(15) Uani 1 1 d . . . . .
H26 H 0.650770 0.138537 0.754196 0.065 Uiso 1 1 calc R U . . .
C52 C 0.9256(7) 0.7594(5) 0.8552(6) 0.0626(18) Uani 1 1 d . . . . .
C34 C 0.5826(7) 0.0981(5) 0.4865(5) 0.0610(18) Uani 1 1 d . . . . .
H34 H 0.576580 0.073225 0.528550 0.073 Uiso 1 1 calc R U . . .
C40 C 0.3769(6) 0.5298(5) 0.5025(5) 0.0541(15) Uani 1 1 d . . . . .
H40 H 0.342005 0.545910 0.454327 0.065 Uiso 1 1 calc R U . . .
C49 C 0.7789(7) 0.8076(5) 0.5840(5) 0.0594(17) Uani 1 1 d . . . . .
H49 H 0.816618 0.810654 0.551036 0.071 Uiso 1 1 calc R U . . .
C3 C 0.3942(7) 0.5151(5) 0.8908(6) 0.0655(19) Uani 1 1 d . . . . .
H3 H 0.337602 0.481486 0.898517 0.079 Uiso 1 1 calc R U . . .
C4 C 0.4293(6) 0.4716(4) 0.8354(5) 0.0495(14) Uani 1 1 d . . . . .
F16 F 0.8636(7) 0.5436(6) 0.6875(5) 0.135(3) Uani 1 1 d . . . . .
C47 C 0.7152(7) 0.8602(5) 0.5827(5) 0.0609(18) Uani 1 1 d . . . . .
F26 F 0.4557(8) 0.1804(8) 0.9072(8) 0.169(5) Uani 1 1 d . . . . .
C2 C 0.4461(7) 0.6099(5) 0.9341(6) 0.068(2) Uani 1 1 d . . . . .
H2 H 0.422090 0.640530 0.970074 0.081 Uiso 1 1 calc R U . . .
N7 N 0.7841(8) 0.4553(5) 1.0039(5) 0.084(3) Uani 1 1 d . . . . .
C8 C 0.0997(7) 0.3413(6) 0.8350(6) 0.069(2) Uani 1 1 d . . . . .
H8 H 0.049917 0.369575 0.822169 0.082 Uiso 1 1 calc R U . . .
C27 C 0.7724(7) 0.0911(5) 0.7724(5) 0.0632(19) Uani 1 1 d . . . . .
H27 H 0.754894 0.054105 0.802819 0.076 Uiso 1 1 calc R U . . .
C31 C 0.8253(6) 0.2016(5) 0.6814(5) 0.0564(16) Uani 1 1 d . . . . .
H31 H 0.843442 0.238692 0.651280 0.068 Uiso 1 1 calc R U . . .
C21 C 0.8271(9) 0.3969(6) 0.9801(6) 0.087(3) Uani 1 1 d . . . . .
H21 H 0.880620 0.387786 1.024426 0.105 Uiso 1 1 calc R U . . .
C35 C 0.5629(7) 0.0409(5) 0.4037(5) 0.0636(19) Uani 1 1 d . . . . .
H35 H 0.544724 -0.022480 0.390602 0.076 Uiso 1 1 calc R U . . .
F24 F 0.4662(10) 0.0502(5) 0.8579(7) 0.150(4) Uani 1 1 d . . . . .
C14 C 0.2216(7) 0.1295(4) 0.6704(5) 0.0597(18) Uani 1 1 d . . . . .
C19 C 0.2558(7) 0.0571(5) 0.6583(6) 0.066(2) Uani 1 1 d . . . . .
H19 H 0.328549 0.069523 0.673936 0.079 Uiso 1 1 calc R U . . .
C38 C 0.6209(7) 0.2296(5) 0.4431(5) 0.0636(19) Uani 1 1 d . . . . .
H38 H 0.640780 0.293118 0.456531 0.076 Uiso 1 1 calc R U . . .
C13 C 0.3010(6) 0.2255(4) 0.7079(5) 0.0543(16) Uani 1 1 d . . . . .
C30 C 0.8838(6) 0.1483(5) 0.7105(6) 0.0624(19) Uani 1 1 d . . . . .
H30 H 0.941208 0.149273 0.698122 0.075 Uiso 1 1 calc R U . . .
C46 C 0.6643(7) 0.8583(5) 0.6370(5) 0.0633(19) Uani 1 1 d . . . . .
H46 H 0.624985 0.895384 0.639894 0.076 Uiso 1 1 calc R U . . .
F11 F 0.9788(13) 0.5263(9) 0.6378(10) 0.196(5) Uani 1 1 d . . . . .
C37 C 0.6015(8) 0.1734(6) 0.3617(6) 0.068(2) Uani 1 1 d . . . . .
H37 H 0.608956 0.198507 0.320180 0.081 Uiso 1 1 calc R U . . .
C53 C 0.9443(7) 0.8535(6) 0.8843(6) 0.073(2) Uani 1 1 d . . . . .
H53 H 0.886101 0.872037 0.865370 0.087 Uiso 1 1 calc R U . . .
C16 C 0.0394(8) 0.0187(6) 0.6113(8) 0.089(3) Uani 1 1 d . . . . .
H16 H -0.032419 0.005839 0.599490 0.107 Uiso 1 1 calc R U . . .
C36 C 0.5702(8) 0.0778(6) 0.3415(6) 0.073(2) Uani 1 1 d . . . . .
H36 H 0.554231 0.038871 0.285464 0.087 Uiso 1 1 calc R U . . .
C11 C 0.1898(8) 0.2629(7) 0.9202(6) 0.076(2) Uani 1 1 d . . . . .
H11 H 0.199413 0.237208 0.964149 0.091 Uiso 1 1 calc R U . . .
C15 C 0.1130(7) 0.1113(6) 0.6443(6) 0.072(2) Uani 1 1 d . . . . .
H15 H 0.088603 0.159563 0.648279 0.086 Uiso 1 1 calc R U . . .
C20 C 0.7117(8) 0.4665(5) 0.9390(5) 0.067(2) Uani 1 1 d . . . . .
H20 H 0.684351 0.509947 0.955576 0.080 Uiso 1 1 calc R U . . .
F23 F 0.5802(9) 0.1571(15) 0.9958(6) 0.261(10) Uani 1 1 d . . . . .
C9 C 0.1144(7) 0.3026(7) 0.9005(6) 0.077(3) Uani 1 1 d . . . . .
C55 C 1.1373(7) 0.8917(7) 0.9673(7) 0.082(3) Uani 1 1 d . . . . .
H55 H 1.207757 0.935552 1.005229 0.099 Uiso 1 1 calc R U . . .
F21 F 0.6384(10) 0.2488(7) 0.9474(10) 0.213(7) Uani 1 1 d . . . . .
C17 C 0.0742(8) -0.0520(7) 0.5970(9) 0.094(3) Uani 1 1 d . . . . .
H17 H 0.023926 -0.113020 0.569262 0.112 Uiso 1 1 calc R U . . .
C57 C 1.0158(7) 0.7330(6) 0.8811(6) 0.073(2) Uani 1 1 d . . . . .
H57 H 1.004926 0.670685 0.860698 0.087 Uiso 1 1 calc R U . . .
C18 C 0.1822(9) -0.0345(6) 0.6228(8) 0.088(3) Uani 1 1 d . . . . .
H18 H 0.205792 -0.083168 0.616691 0.105 Uiso 1 1 calc R U . . .
C56 C 1.1196(7) 0.7993(7) 0.9366(7) 0.079(3) Uani 1 1 d . . . . .
H56 H 1.178341 0.781159 0.953439 0.095 Uiso 1 1 calc R U . . .
C10 C 0.0486(8) 0.3062(10) 0.9504(7) 0.103(4) Uani 1 1 d . . . . .
H10A H 0.017521 0.351588 0.942268 0.154 Uiso 1 1 calc R U . . .
H10B H 0.095096 0.322755 1.013143 0.154 Uiso 1 1 calc R U . . .
H10C H -0.008527 0.246395 0.927478 0.154 Uiso 1 1 calc R U . . .
F15 F 0.8347(8) 0.4150(9) 0.5867(9) 0.247(9) Uani 1 1 d . . . . .
C54 C 1.0499(8) 0.9205(6) 0.9420(7) 0.082(3) Uani 1 1 d . . . . .
H54 H 1.061862 0.982993 0.963035 0.099 Uiso 1 1 calc R U . . .
F14 F 0.8696(13) 0.4204(7) 0.7258(15) 0.264(10) Uani 1 1 d . . . . .

loop_
_atom_site_aniso_label
_atom_site_aniso_U_11
_atom_site_aniso_U_22
_atom_site_aniso_U_33
_atom_site_aniso_U_23
_atom_site_aniso_U_13
_atom_site_aniso_U_12
Ru 0.0491(3) 0.0341(2) 0.0487(3) 0.01036(19) 0.0158(2) 0.01526(19)
P2 0.0640(13) 0.0712(13) 0.0730(15) -0.0054(11) 0.0219(12) 0.0191(11)
P1 0.0558(12) 0.0651(12) 0.0916(17) 0.0217(11) 0.0240(12) 0.0198(10)
N8 0.057(3) 0.030(2) 0.051(3) 0.012(2) 0.017(3) 0.018(2)
N3 0.050(3) 0.031(2) 0.052(3) 0.010(2) 0.023(3) 0.010(2)
N11 0.052(3) 0.042(2) 0.051(3) 0.019(2) 0.020(3) 0.022(2)
N5 0.050(3) 0.040(2) 0.052(3) 0.012(2) 0.023(3) 0.013(2)
N13 0.043(3) 0.032(2) 0.049(3) 0.011(2) 0.013(2) 0.007(2)
N4 0.045(3) 0.032(2) 0.055(3) 0.010(2) 0.021(3) 0.007(2)
N10 0.049(3) 0.043(3) 0.056(3) 0.011(2) 0.017(3) 0.020(2)
N9 0.051(3) 0.041(2) 0.055(3) 0.015(2) 0.018(3) 0.019(2)
N12 0.052(3) 0.045(3) 0.051(3) 0.012(2) 0.012(3) 0.018(2)
N14 0.052(3) 0.042(3) 0.056(3) 0.015(2) 0.012(3) 0.014(2)
N6 0.060(3) 0.038(2) 0.049(3) 0.014(2) 0.014(3) 0.018(2)
F13 0.121(6) 0.140(6) 0.132(6) 0.075(5) 0.077(5) 0.085(5)
N15 0.051(3) 0.041(2) 0.060(3) 0.018(2) 0.018(3) 0.016(2)
N1 0.057(3) 0.043(3) 0.049(3) 0.008(2) 0.015(3) 0.023(3)
C32 0.048(4) 0.039(3) 0.058(4) 0.013(3) 0.021(3) 0.016(3)
C44 0.048(4) 0.041(3) 0.053(4) 0.017(3) 0.011(3) 0.013(3)
C5 0.052(4) 0.045(3) 0.053(4) 0.014(3) 0.019(3) 0.020(3)
C42 0.043(3) 0.034(2) 0.050(3) 0.013(2) 0.016(3) 0.015(2)
C24 0.054(4) 0.038(3) 0.053(4) 0.012(3) 0.012(3) 0.015(3)
N2 0.073(4) 0.044(3) 0.063(4) 0.003(3) 0.023(4) 0.020(3)
F25 0.090(4) 0.167(7) 0.128(6) 0.091(6) 0.049(4) 0.073(5)
C43 0.048(3) 0.035(3) 0.050(4) 0.013(2) 0.015(3) 0.012(2)
F12 0.157(8) 0.156(7) 0.085(5) 0.017(5) 0.013(5) 0.099(7)
C45 0.048(4) 0.044(3) 0.059(4) 0.013(3) 0.017(3) 0.016(3)
C1 0.055(4) 0.040(3) 0.059(4) 0.005(3) 0.015(4) 0.012(3)
C51 0.048(4) 0.044(3) 0.064(4) 0.017(3) 0.014(3) 0.015(3)
C12 0.054(4) 0.065(4) 0.054(4) 0.019(3) 0.018(4) 0.018(3)
C39 0.049(4) 0.037(3) 0.056(4) 0.011(3) 0.013(3) 0.010(3)
C6 0.053(4) 0.047(3) 0.051(4) 0.008(3) 0.021(3) 0.014(3)
C48 0.084(6) 0.062(4) 0.061(5) 0.026(4) 0.028(5) 0.028(4)
C29 0.054(4) 0.044(3) 0.085(6) 0.016(3) 0.011(4) 0.022(3)
F22 0.123(6) 0.247(12) 0.097(5) 0.078(6) 0.051(5) 0.115(8)
C41 0.052(4) 0.044(3) 0.063(4) 0.019(3) 0.022(4) 0.018(3)
C33 0.054(4) 0.052(3) 0.057(4) 0.018(3) 0.022(3) 0.028(3)
C25 0.056(4) 0.041(3) 0.054(4) 0.010(3) 0.020(3) 0.023(3)
C50 0.049(4) 0.046(3) 0.062(4) 0.011(3) 0.016(3) 0.018(3)
C22 0.078(6) 0.050(4) 0.067(5) 0.015(4) 0.008(5) 0.027(4)
C7 0.058(4) 0.050(3) 0.056(4) 0.007(3) 0.019(4) 0.020(3)
C28 0.058(4) 0.043(3) 0.073(5) 0.014(3) 0.011(4) 0.026(3)
C23 0.051(4) 0.040(3) 0.057(4) 0.014(3) 0.012(3) 0.015(3)
C26 0.056(4) 0.044(3) 0.051(4) 0.011(3) 0.018(3) 0.020(3)
C52 0.055(4) 0.053(4) 0.066(5) 0.027(3) 0.015(4) 0.016(3)
C34 0.063(4) 0.045(3) 0.054(4) 0.010(3) 0.014(4) 0.018(3)
C40 0.052(4) 0.045(3) 0.059(4) 0.017(3) 0.021(3) 0.019(3)
C49 0.062(4) 0.044(3) 0.062(4) 0.015(3) 0.025(4) 0.014(3)
C3 0.069(5) 0.048(4) 0.064(5) 0.004(3) 0.027(4) 0.020(3)
C4 0.046(3) 0.040(3) 0.053(4) 0.011(3) 0.019(3) 0.014(3)
F16 0.133(6) 0.115(5) 0.097(5) -0.001(4) -0.002(4) 0.082(5)
C47 0.071(5) 0.043(3) 0.050(4) 0.012(3) 0.017(4) 0.018(3)
F26 0.130(7) 0.179(9) 0.192(10) 0.016(8) 0.075(7) 0.097(7)
C2 0.060(5) 0.050(4) 0.064(5) -0.001(3) 0.021(4) 0.011(3)
N7 0.115(7) 0.051(3) 0.057(4) 0.009(3) 0.014(4) 0.039(4)
C8 0.046(4) 0.075(5) 0.055(4) -0.002(4) 0.016(4) 0.015(4)
C27 0.067(5) 0.044(3) 0.062(4) 0.018(3) 0.016(4) 0.019(3)
C31 0.055(4) 0.043(3) 0.052(4) 0.010(3) 0.012(3) 0.018(3)
C21 0.101(7) 0.057(4) 0.055(5) 0.010(4) -0.005(5) 0.035(5)
C35 0.070(5) 0.043(3) 0.062(4) 0.012(3) 0.020(4) 0.022(3)
F24 0.211(10) 0.081(4) 0.168(8) 0.028(5) 0.117(8) 0.046(6)
C14 0.066(5) 0.033(3) 0.063(4) 0.009(3) 0.028(4) 0.007(3)
C19 0.055(4) 0.040(3) 0.083(6) 0.013(3) 0.023(4) 0.011(3)
C38 0.077(5) 0.049(3) 0.062(4) 0.017(3) 0.032(4) 0.026(4)
C13 0.055(4) 0.035(3) 0.058(4) 0.013(3) 0.017(3) 0.014(3)
C30 0.052(4) 0.044(3) 0.075(5) 0.014(3) 0.019(4) 0.021(3)
C46 0.061(4) 0.045(3) 0.062(4) 0.015(3) 0.011(4) 0.021(3)
F11 0.288(16) 0.176(10) 0.239(13) 0.154(10) 0.180(13) 0.107(11)
C37 0.087(6) 0.061(4) 0.065(5) 0.025(4) 0.040(5) 0.035(4)
C53 0.062(5) 0.054(4) 0.073(5) 0.021(4) 0.010(4) 0.014(4)
C16 0.056(5) 0.059(5) 0.115(8) 0.006(5) 0.031(6) 0.005(4)
C36 0.090(6) 0.061(4) 0.058(5) 0.010(4) 0.027(5) 0.037(4)
C11 0.061(5) 0.090(6) 0.046(4) 0.014(4) 0.017(4) 0.008(4)
C15 0.066(5) 0.053(4) 0.075(5) 0.006(4) 0.025(4) 0.018(4)
C20 0.089(6) 0.043(3) 0.046(4) 0.009(3) 0.017(4) 0.021(4)
F23 0.110(7) 0.59(3) 0.079(5) 0.104(11) 0.053(5) 0.127(12)
C9 0.050(4) 0.090(6) 0.050(4) -0.008(4) 0.017(4) 0.006(4)
C55 0.050(4) 0.066(5) 0.091(7) 0.035(5) 0.004(5) 0.004(4)
F21 0.152(9) 0.103(6) 0.258(14) -0.061(8) 0.080(10) 0.002(6)
C17 0.064(6) 0.056(5) 0.125(9) 0.012(5) 0.035(6) 0.004(4)
C57 0.064(5) 0.051(4) 0.077(6) 0.021(4) 0.013(4) 0.019(4)
C18 0.081(6) 0.046(4) 0.104(8) 0.016(4) 0.022(6) 0.022(4)
C56 0.051(4) 0.074(5) 0.096(7) 0.038(5) 0.018(5) 0.022(4)
C10 0.058(5) 0.143(10) 0.053(5) -0.001(6) 0.017(5) 0.007(6)
F15 0.107(6) 0.221(12) 0.203(11) -0.104(9) -0.051(7) 0.106(8)
C54 0.064(5) 0.049(4) 0.090(7) 0.020(4) 0.006(5) 0.007(4)
F14 0.282(15) 0.111(7) 0.58(3) 0.140(13) 0.36(2) 0.092(9)

loop_
_atom_type_symbol
_atom_type_description
_atom_type_scat_dispersion_real
_atom_type_scat_dispersion_imag
_atom_type_scat_source
C C 0.0181 0.0091 'International Tables Vol C Tables 4.2.6.8 and 6.1.1.4'
H H 0.0000 0.0000 'International Tables Vol C Tables 4.2.6.8 and 6.1.1.4'
F F 0.0727 0.0534 'International Tables Vol C Tables 4.2.6.8 and 6.1.1.4'
N N 0.0311 0.0180 'International Tables Vol C Tables 4.2.6.8 and 6.1.1.4'
P P 0.2955 0.4335 'International Tables Vol C Tables 4.2.6.8 and 6.1.1.4'
Ru Ru 0.0552 3.2960 'International Tables Vol C Tables 4.2.6.8 and 6.1.1.4'

loop_
_geom_angle_atom_site_label_1
_geom_angle_atom_site_label_2
_geom_angle_atom_site_label_3
_geom_angle
_geom_angle_site_symmetry_1
_geom_angle_site_symmetry_3
_geom_angle_publ_flag
N8 Ru N3 93.8(2) . . ?
N8 Ru N11 97.1(2) . . ?
N8 Ru N13 95.0(2) . . ?
N8 Ru N6 77.7(2) . . ?
N8 Ru N1 168.6(2) . . ?
N3 Ru N6 91.9(2) . . ?
N11 Ru N3 96.7(2) . . ?
N11 Ru N6 170.3(2) . . ?
N11 Ru N1 91.2(2) . . ?
N13 Ru N3 170.1(2) . . ?
N13 Ru N11 77.9(2) . . ?
N13 Ru N6 94.3(2) . . ?
N13 Ru N1 94.4(2) . . ?
N1 Ru N3 77.4(2) . . ?
N1 Ru N6 95.1(2) . . ?
F25 P2 F22 87.7(4) . . ?
F26 P2 F25 96.0(6) . . ?
F26 P2 F22 173.3(7) . . ?
F26 P2 F24 86.6(6) . . ?
F24 P2 F25 90.1(5) . . ?
F24 P2 F22 87.9(6) . . ?
F23 P2 F25 177.3(9) . . ?
F23 P2 F22 93.1(6) . . ?
F23 P2 F26 83.4(7) . . ?
F23 P2 F24 92.5(9) . . ?
F21 P2 F25 95.0(8) . . ?
F21 P2 F22 86.9(6) . . ?
F21 P2 F26 98.2(6) . . ?
F21 P2 F24 172.6(8) . . ?
F21 P2 F23 82.5(9) . . ?
F12 P1 F13 90.6(4) . . ?
F12 P1 F16 91.5(4) . . ?
F12 P1 F14 83.8(9) . . ?
F16 P1 F13 178.0(5) . . ?
F11 P1 F13 88.4(6) . . ?
F11 P1 F12 96.5(8) . . ?
F11 P1 F16 91.2(7) . . ?
F11 P1 F15 86.2(10) . . ?
F11 P1 F14 177.9(6) . . ?
F15 P1 F13 87.4(5) . . ?
F15 P1 F12 176.7(8) . . ?
F15 P1 F16 90.5(4) . . ?
F15 P1 F14 93.5(11) . . ?
F14 P1 F13 89.5(5) . . ?
F14 P1 F16 90.9(6) . . ?
N9 N8 Ru 134.6(4) . . ?
C24 N8 Ru 116.4(5) . . ?
C24 N8 N9 108.8(5) . . ?
N4 N3 Ru 133.8(4) . . ?
C5 N3 Ru 115.6(4) . . ?
C5 N3 N4 110.6(5) . . ?
C42 N11 Ru 116.9(4) . . ?
C39 N11 Ru 126.8(5) . . ?
C39 N11 C42 116.2(6) . . ?
C5 N5 C6 126.6(6) . . ?
C5 N5 C13 105.4(6) . . ?
C13 N5 C6 127.8(6) . . ?
N14 N13 Ru 132.9(4) . . ?
C43 N13 Ru 116.1(4) . . ?
C43 N13 N14 110.6(5) . . ?
C13 N4 N3 104.9(5) . . ?
C32 N10 C24 104.3(6) . . ?
C32 N10 C25 129.8(6) . . ?
C24 N10 C25 125.9(6) . . ?
C32 N9 N8 105.1(5) . . ?
C39 N12 C40 115.7(6) . . ?
C51 N14 N13 105.3(6) . . ?
C23 N6 Ru 117.2(5) . . ?
C20 N6 Ru 126.8(5) . . ?
C20 N6 C23 115.7(6) . . ?
C43 N15 C44 126.8(6) . . ?
C43 N15 C51 104.5(6) . . ?
C51 N15 C44 128.7(6) . . ?
C1 N1 Ru 127.0(6) . . ?
C1 N1 C4 116.3(6) . . ?
C4 N1 Ru 116.7(4) . . ?
N10 C32 C33 125.3(6) . . ?
N9 C32 N10 112.8(6) . . ?
N9 C32 C33 122.0(6) . . ?
C45 C44 N15 119.8(7) . . ?
C45 C44 C50 121.2(7) . . ?
C50 C44 N15 118.8(6) . . ?
N3 C5 N5 108.7(6) . . ?
N3 C5 C4 118.0(6) . . ?
N5 C5 C4 133.3(7) . . ?
N11 C42 C43 110.8(5) . . ?
C41 C42 N11 120.4(6) . . ?
C41 C42 C43 128.8(6) . . ?
N8 C24 N10 109.0(6) . . ?
N8 C24 C23 117.4(6) . . ?
N10 C24 C23 133.6(6) . . ?
C1 N2 C2 116.6(7) . . ?
N13 C43 N15 108.3(6) . . ?
N13 C43 C42 118.0(6) . . ?
N15 C43 C42 133.7(6) . . ?
C44 C45 H45 120.0 . . ?
C44 C45 C46 120.0(8) . . ?
C46 C45 H45 120.0 . . ?
N1 C1 H1 116.7 . . ?
N2 C1 N1 126.6(8) . . ?
N2 C1 H1 116.7 . . ?
N14 C51 N15 111.3(6) . . ?
N14 C51 C52 123.0(7) . . ?
N15 C51 C52 125.7(7) . . ?
C6 C12 H12 121.2 . . ?
C6 C12 C11 117.7(8) . . ?
C11 C12 H12 121.2 . . ?
N11 C39 H39 116.7 . . ?
N12 C39 N11 126.7(6) . . ?
N12 C39 H39 116.7 . . ?
C12 C6 N5 118.4(7) . . ?
C12 C6 C7 123.1(8) . . ?
C7 C6 N5 118.4(7) . . ?
H48A C48 H48B 109.5 . . ?
H48A C48 H48C 109.5 . . ?
H48B C48 H48C 109.5 . . ?
C47 C48 H48A 109.5 . . ?
C47 C48 H48B 109.5 . . ?
C47 C48 H48C 109.5 . . ?
H29A C29 H29B 109.5 . . ?
H29A C29 H29C 109.5 . . ?
H29B C29 H29C 109.5 . . ?
C28 C29 H29A 109.5 . . ?
C28 C29 H29B 109.5 . . ?
C28 C29 H29C 109.5 . . ?
C42 C41 H41 121.3 . . ?
C42 C41 C40 117.3(6) . . ?
C40 C41 H41 121.3 . . ?
C34 C33 C32 120.0(7) . . ?
C38 C33 C32 119.7(6) . . ?
C38 C33 C34 120.2(7) . . ?
C26 C25 N10 119.0(7) . . ?
C31 C25 N10 118.0(7) . . ?
C31 C25 C26 123.0(6) . . ?
C44 C50 H50 120.5 . . ?
C49 C50 C44 119.0(7) . . ?
C49 C50 H50 120.5 . . ?
C23 C22 H22 120.6 . . ?
C23 C22 C21 118.8(8) . . ?
C21 C22 H22 120.6 . . ?
C6 C7 H7 120.9 . . ?
C6 C7 C8 118.2(8) . . ?
C8 C7 H7 120.9 . . ?
C27 C28 C29 121.4(8) . . ?
C30 C28 C29 120.1(8) . . ?
C30 C28 C27 118.5(7) . . ?
N6 C23 C24 110.8(6) . . ?
C22 C23 N6 120.3(7) . . ?
C22 C23 C24 128.8(7) . . ?
C25 C26 H26 121.3 . . ?
C27 C26 C25 117.4(7) . . ?
C27 C26 H26 121.3 . . ?
C53 C52 C51 122.6(8) . . ?
C53 C52 C57 118.7(8) . . ?
C57 C52 C51 118.5(7) . . ?
C33 C34 H34 120.4 . . ?
C33 C34 C35 119.2(8) . . ?
C35 C34 H34 120.4 . . ?
N12 C40 C41 123.6(7) . . ?
N12 C40 H40 118.2 . . ?
C41 C40 H40 118.2 . . ?
C50 C49 H49 119.4 . . ?
C50 C49 C47 121.1(8) . . ?
C47 C49 H49 119.4 . . ?
C4 C3 H3 121.2 . . ?
C2 C3 H3 121.2 . . ?
C2 C3 C4 117.6(8) . . ?
N1 C4 C5 112.2(6) . . ?
N1 C4 C3 120.3(6) . . ?
C3 C4 C5 127.5(7) . . ?
C49 C47 C48 121.8(8) . . ?
C49 C47 C46 118.1(7) . . ?
C46 C47 C48 120.0(7) . . ?
N2 C2 C3 122.5(8) . . ?
N2 C2 H2 118.7 . . ?
C3 C2 H2 118.7 . . ?
C20 N7 C21 116.1(8) . . ?
C7 C8 H8 120.0 . . ?
C9 C8 C7 120.0(8) . . ?
C9 C8 H8 120.0 . . ?
C28 C27 C26 121.5(8) . . ?
C28 C27 H27 119.3 . . ?
C26 C27 H27 119.3 . . ?
C25 C31 H31 121.5 . . ?
C25 C31 C30 117.0(8) . . ?
C30 C31 H31 121.5 . . ?
C22 C21 H21 119.2 . . ?
N7 C21 C22 121.5(8) . . ?
N7 C21 H21 119.2 . . ?
C34 C35 H35 119.9 . . ?
C36 C35 C34 120.1(7) . . ?
C36 C35 H35 119.9 . . ?
C19 C14 C13 119.5(7) . . ?
C15 C14 C19 119.9(7) . . ?
C15 C14 C13 120.6(7) . . ?
C14 C19 H19 119.7 . . ?
C14 C19 C18 120.6(8) . . ?
C18 C19 H19 119.7 . . ?
C33 C38 H38 119.7 . . ?
C37 C38 C33 120.7(7) . . ?
C37 C38 H38 119.7 . . ?
N5 C13 C14 125.2(7) . . ?
N4 C13 N5 110.3(6) . . ?
N4 C13 C14 124.4(7) . . ?
C28 C30 C31 122.7(8) . . ?
C28 C30 H30 118.6 . . ?
C31 C30 H30 118.6 . . ?
C45 C46 C47 120.5(7) . . ?
C45 C46 H46 119.8 . . ?
C47 C46 H46 119.8 . . ?
C38 C37 H37 120.4 . . ?
C38 C37 C36 119.3(8) . . ?
C36 C37 H37 120.4 . . ?
C52 C53 H53 119.7 . . ?
C52 C53 C54 120.7(9) . . ?
C54 C53 H53 119.7 . . ?
C15 C16 H16 120.2 . . ?
C17 C16 H16 120.2 . . ?
C17 C16 C15 119.6(9) . . ?
C35 C36 C37 120.5(8) . . ?
C35 C36 H36 119.7 . . ?
C37 C36 H36 119.7 . . ?
C12 C11 H11 119.3 . . ?
C9 C11 C12 121.4(9) . . ?
C9 C11 H11 119.3 . . ?
C14 C15 C16 119.3(8) . . ?
C14 C15 H15 120.3 . . ?
C16 C15 H15 120.3 . . ?
N6 C20 H20 116.3 . . ?
N7 C20 N6 127.4(8) . . ?
N7 C20 H20 116.3 . . ?
C8 C9 C10 119.8(10) . . ?
C11 C9 C8 119.6(8) . . ?
C11 C9 C10 120.6(11) . . ?
C56 C55 H55 119.8 . . ?
C56 C55 C54 120.5(8) . . ?
C54 C55 H55 119.8 . . ?
C16 C17 H17 119.4 . . ?
C16 C17 C18 121.2(9) . . ?
C18 C17 H17 119.4 . . ?
C52 C57 H57 119.8 . . ?
C56 C57 C52 120.3(8) . . ?
C56 C57 H57 119.8 . . ?
C19 C18 H18 120.5 . . ?
C17 C18 C19 119.0(9) . . ?
C17 C18 H18 120.5 . . ?
C55 C56 C57 120.7(8) . . ?
C55 C56 H56 119.6 . . ?
C57 C56 H56 119.6 . . ?
C9 C10 H10A 109.5 . . ?
C9 C10 H10B 109.5 . . ?
C9 C10 H10C 109.5 . . ?
H10A C10 H10B 109.5 . . ?
H10A C10 H10C 109.5 . . ?
H10B C10 H10C 109.5 . . ?
C53 C54 H54 120.5 . . ?
C55 C54 C53 119.0(8) . . ?
C55 C54 H54 120.5 . . ?

loop_
_geom_bond_atom_site_label_1
_geom_bond_atom_site_label_2
_geom_bond_distance
_geom_bond_site_symmetry_2
_geom_bond_publ_flag
Ru N8 2.015(5) . ?
Ru N3 2.069(5) . ?
Ru N11 2.068(5) . ?
Ru N13 2.048(5) . ?
Ru N6 2.070(6) . ?
Ru N1 2.068(6) . ?
P2 F25 1.568(8) . ?
P2 F22 1.590(8) . ?
P2 F26 1.555(8) . ?
P2 F24 1.561(9) . ?
P2 F23 1.538(9) . ?
P2 F21 1.513(10) . ?
P1 F13 1.602(7) . ?
P1 F12 1.553(8) . ?
P1 F16 1.576(7) . ?
P1 F11 1.496(10) . ?
P1 F15 1.517(9) . ?
P1 F14 1.566(12) . ?
N8 N9 1.383(8) . ?
N8 C24 1.326(9) . ?
N3 N4 1.351(7) . ?
N3 C5 1.306(9) . ?
N11 C42 1.388(8) . ?
N11 C39 1.341(9) . ?
N5 C5 1.344(9) . ?
N5 C6 1.448(10) . ?
N5 C13 1.366(9) . ?
N13 N14 1.352(8) . ?
N13 C43 1.322(8) . ?
N4 C13 1.331(10) . ?
N10 C32 1.351(9) . ?
N10 C24 1.375(9) . ?
N10 C25 1.440(8) . ?
N9 C32 1.315(8) . ?
N12 C39 1.325(9) . ?
N12 C40 1.336(9) . ?
N14 C51 1.313(10) . ?
N6 C23 1.357(9) . ?
N6 C20 1.345(9) . ?
N15 C44 1.436(9) . ?
N15 C43 1.357(9) . ?
N15 C51 1.381(10) . ?
N1 C1 1.345(9) . ?
N1 C4 1.360(10) . ?
C32 C33 1.489(10) . ?
C44 C45 1.365(10) . ?
C44 C50 1.386(11) . ?
C5 C4 1.458(9) . ?
C42 C43 1.468(9) . ?
C42 C41 1.373(10) . ?
C24 C23 1.462(11) . ?
N2 C1 1.313(10) . ?
N2 C2 1.327(12) . ?
C45 H45 0.9300 . ?
C45 C46 1.382(11) . ?
C1 H1 0.9300 . ?
C51 C52 1.463(11) . ?
C12 H12 0.9300 . ?
C12 C6 1.370(11) . ?
C12 C11 1.395(13) . ?
C39 H39 0.9300 . ?
C6 C7 1.371(11) . ?
C48 H48A 0.9600 . ?
C48 H48B 0.9600 . ?
C48 H48C 0.9600 . ?
C48 C47 1.498(11) . ?
C29 H29A 0.9600 . ?
C29 H29B 0.9600 . ?
C29 H29C 0.9600 . ?
C29 C28 1.494(9) . ?
C41 H41 0.9300 . ?
C41 C40 1.379(10) . ?
C33 C34 1.391(10) . ?
C33 C38 1.384(11) . ?
C25 C26 1.396(11) . ?
C25 C31 1.372(11) . ?
C50 H50 0.9300 . ?
C50 C49 1.380(11) . ?
C22 H22 0.9300 . ?
C22 C23 1.349(11) . ?
C22 C21 1.385(13) . ?
C7 H7 0.9300 . ?
C7 C8 1.405(12) . ?
C28 C27 1.389(13) . ?
C28 C30 1.364(13) . ?
C26 H26 0.9300 . ?
C26 C27 1.390(10) . ?
C52 C53 1.394(11) . ?
C52 C57 1.414(12) . ?
C34 H34 0.9300 . ?
C34 C35 1.391(11) . ?
C40 H40 0.9300 . ?
C49 H49 0.9300 . ?
C49 C47 1.398(11) . ?
C3 H3 0.9300 . ?
C3 C4 1.387(10) . ?
C3 C2 1.377(10) . ?
C47 C46 1.401(13) . ?
C2 H2 0.9300 . ?
N7 C21 1.326(13) . ?
N7 C20 1.296(11) . ?
C8 H8 0.9300 . ?
C8 C9 1.390(15) . ?
C27 H27 0.9300 . ?
C31 H31 0.9300 . ?
C31 C30 1.397(10) . ?
C21 H21 0.9300 . ?
C35 H35 0.9300 . ?
C35 C36 1.371(13) . ?
C14 C19 1.380(11) . ?
C14 C13 1.470(9) . ?
C14 C15 1.380(12) . ?
C19 H19 0.9300 . ?
C19 C18 1.394(11) . ?
C38 H38 0.9300 . ?
C38 C37 1.367(11) . ?
C30 H30 0.9300 . ?
C46 H46 0.9300 . ?
C37 H37 0.9300 . ?
C37 C36 1.399(11) . ?
C53 H53 0.9300 . ?
C53 C54 1.403(12) . ?
C16 H16 0.9300 . ?
C16 C15 1.412(12) . ?
C16 C17 1.365(15) . ?
C36 H36 0.9300 . ?
C11 H11 0.9300 . ?
C11 C9 1.372(15) . ?
C15 H15 0.9300 . ?
C20 H20 0.9300 . ?
C9 C10 1.515(13) . ?
C55 H55 0.9300 . ?
C55 C56 1.374(14) . ?
C55 C54 1.403(14) . ?
C17 H17 0.9300 . ?
C17 C18 1.375(15) . ?
C57 H57 0.9300 . ?
C57 C56 1.379(13) . ?
C18 H18 0.9300 . ?
C56 H56 0.9300 . ?
C10 H10A 0.9600 . ?
C10 H10B 0.9600 . ?
C10 H10C 0.9600 . ?
C54 H54 0.9300 . ?

loop_
_geom_torsion_atom_site_label_1
_geom_torsion_atom_site_label_2
_geom_torsion_atom_site_label_3
_geom_torsion_atom_site_label_4
_geom_torsion
_geom_torsion_site_symmetry_1
_geom_torsion_site_symmetry_2
_geom_torsion_site_symmetry_3
_geom_torsion_site_symmetry_4
_geom_torsion_publ_flag
Ru N8 N9 C32 -172.5(5) . . . . ?
Ru N8 C24 N10 173.3(5) . . . . ?
Ru N8 C24 C23 -8.8(9) . . . . ?
Ru N3 N4 C13 179.2(5) . . . . ?
Ru N3 C5 N5 -179.2(4) . . . . ?
Ru N3 C5 C4 1.1(8) . . . . ?
Ru N11 C42 C43 0.2(7) . . . . ?
Ru N11 C42 C41 179.5(5) . . . . ?
Ru N11 C39 N12 179.5(6) . . . . ?
Ru N13 N14 C51 -172.9(5) . . . . ?
Ru N13 C43 N15 175.4(4) . . . . ?
Ru N13 C43 C42 -6.6(8) . . . . ?
Ru N6 C23 C24 -3.7(8) . . . . ?
Ru N6 C23 C22 173.4(7) . . . . ?
Ru N6 C20 N7 -175.2(8) . . . . ?
Ru N1 C1 N2 -177.3(6) . . . . ?
Ru N1 C4 C5 -2.9(8) . . . . ?
Ru N1 C4 C3 176.8(6) . . . . ?
N8 N9 C32 N10 -0.9(8) . . . . ?
N8 N9 C32 C33 179.2(6) . . . . ?
N8 C24 C23 N6 8.1(10) . . . . ?
N8 C24 C23 C22 -168.7(8) . . . . ?
N3 N4 C13 N5 1.7(8) . . . . ?
N3 N4 C13 C14 179.4(7) . . . . ?
N3 C5 C4 N1 1.2(9) . . . . ?
N3 C5 C4 C3 -178.5(7) . . . . ?
N11 C42 C43 N13 4.2(9) . . . . ?
N11 C42 C43 N15 -178.4(7) . . . . ?
N11 C42 C41 C40 -0.5(10) . . . . ?
N5 C5 C4 N1 -178.4(7) . . . . ?
N5 C5 C4 C3 1.9(14) . . . . ?
N5 C6 C7 C8 -176.2(6) . . . . ?
N13 N14 C51 N15 -0.4(9) . . . . ?
N13 N14 C51 C52 180.0(7) . . . . ?
N4 N3 C5 N5 1.9(8) . . . . ?
N4 N3 C5 C4 -177.8(6) . . . . ?
N10 C32 C33 C34 48.1(11) . . . . ?
N10 C32 C33 C38 -136.4(8) . . . . ?
N10 C24 C23 N6 -174.6(8) . . . . ?
N10 C24 C23 C22 8.6(15) . . . . ?
N10 C25 C26 C27 -176.8(6) . . . . ?
N10 C25 C31 C30 177.7(6) . . . . ?
N9 N8 C24 N10 -2.4(8) . . . . ?
N9 N8 C24 C23 175.5(6) . . . . ?
N9 C32 C33 C34 -132.0(8) . . . . ?
N9 C32 C33 C38 43.5(11) . . . . ?
N14 N13 C43 N15 1.8(8) . . . . ?
N14 N13 C43 C42 179.9(6) . . . . ?
N14 C51 C52 C53 -131.1(9) . . . . ?
N14 C51 C52 C57 44.9(13) . . . . ?
N15 C44 C45 C46 -174.3(7) . . . . ?
N15 C44 C50 C49 174.3(7) . . . . ?
N15 C51 C52 C53 49.3(14) . . . . ?
N15 C51 C52 C57 -134.7(9) . . . . ?
C32 N10 C24 N8 1.8(8) . . . . ?
C32 N10 C24 C23 -175.6(8) . . . . ?
C32 N10 C25 C26 -120.6(8) . . . . ?
C32 N10 C25 C31 61.2(10) . . . . ?
C32 C33 C34 C35 174.9(7) . . . . ?
C32 C33 C38 C37 -174.9(8) . . . . ?
C44 N15 C43 N13 178.7(6) . . . . ?
C44 N15 C43 C42 1.1(13) . . . . ?
C44 N15 C51 N14 -179.2(7) . . . . ?
C44 N15 C51 C52 0.4(13) . . . . ?
C44 C45 C46 C47 1.7(12) . . . . ?
C44 C50 C49 C47 -1.5(11) . . . . ?
C5 N3 N4 C13 -2.2(8) . . . . ?
C5 N5 C6 C12 -104.2(9) . . . . ?
C5 N5 C6 C7 73.2(9) . . . . ?
C5 N5 C13 N4 -0.6(8) . . . . ?
C5 N5 C13 C14 -178.3(7) . . . . ?
C42 N11 C39 N12 -1.7(11) . . . . ?
C42 C41 C40 N12 1.4(11) . . . . ?
C24 N8 N9 C32 2.0(8) . . . . ?
C24 N10 C32 N9 -0.5(8) . . . . ?
C24 N10 C32 C33 179.4(7) . . . . ?
C24 N10 C25 C26 58.6(10) . . . . ?
C24 N10 C25 C31 -119.5(8) . . . . ?
C43 N13 N14 C51 -0.9(8) . . . . ?
C43 N15 C44 C45 67.6(10) . . . . ?
C43 N15 C44 C50 -107.3(9) . . . . ?
C43 N15 C51 N14 1.5(9) . . . . ?
C43 N15 C51 C52 -178.9(8) . . . . ?
C43 C42 C41 C40 178.7(7) . . . . ?
C45 C44 C50 C49 -0.6(11) . . . . ?
C1 N1 C4 C5 179.1(6) . . . . ?
C1 N1 C4 C3 -1.2(10) . . . . ?
C1 N2 C2 C3 1.3(14) . . . . ?
C51 N15 C44 C45 -111.5(9) . . . . ?
C51 N15 C44 C50 73.5(10) . . . . ?
C51 N15 C43 N13 -2.0(8) . . . . ?
C51 N15 C43 C42 -179.6(8) . . . . ?
C51 C52 C53 C54 172.7(9) . . . . ?
C51 C52 C57 C56 -174.0(9) . . . . ?
C12 C6 C7 C8 1.1(11) . . . . ?
C12 C11 C9 C8 -0.1(14) . . . . ?
C12 C11 C9 C10 -179.0(9) . . . . ?
C39 N11 C42 C43 -178.7(6) . . . . ?
C39 N11 C42 C41 0.6(9) . . . . ?
C39 N12 C40 C41 -2.3(10) . . . . ?
C6 N5 C5 N3 174.6(6) . . . . ?
C6 N5 C5 C4 -5.7(13) . . . . ?
C6 N5 C13 N4 -176.0(6) . . . . ?
C6 N5 C13 C14 6.4(12) . . . . ?
C6 C12 C11 C9 -0.7(13) . . . . ?
C6 C7 C8 C9 -1.9(12) . . . . ?
C48 C47 C46 C45 176.1(7) . . . . ?
C29 C28 C27 C26 179.1(7) . . . . ?
C29 C28 C30 C31 -178.1(7) . . . . ?
C41 C42 C43 N13 -175.2(7) . . . . ?
C41 C42 C43 N15 2.3(13) . . . . ?
C33 C34 C35 C36 -1.0(13) . . . . ?
C33 C38 C37 C36 0.8(14) . . . . ?
C25 N10 C32 N9 178.8(7) . . . . ?
C25 N10 C32 C33 -1.3(12) . . . . ?
C25 N10 C24 N8 -177.6(7) . . . . ?
C25 N10 C24 C23 5.0(13) . . . . ?
C25 C26 C27 C28 -0.6(11) . . . . ?
C25 C31 C30 C28 -1.3(11) . . . . ?
C50 C44 C45 C46 0.5(11) . . . . ?
C50 C49 C47 C48 -176.2(8) . . . . ?
C50 C49 C47 C46 3.6(11) . . . . ?
C7 C8 C9 C11 1.4(13) . . . . ?
C7 C8 C9 C10 -179.7(8) . . . . ?
C23 N6 C20 N7 -2.5(14) . . . . ?
C23 C22 C21 N7 -0.7(17) . . . . ?
C26 C25 C31 C30 -0.4(11) . . . . ?
C52 C53 C54 C55 2.3(17) . . . . ?
C52 C57 C56 C55 -0.2(17) . . . . ?
C34 C33 C38 C37 0.6(13) . . . . ?
C34 C35 C36 C37 2.5(15) . . . . ?
C40 N12 C39 N11 2.5(11) . . . . ?
C49 C47 C46 C45 -3.7(11) . . . . ?
C4 N1 C1 N2 0.5(12) . . . . ?
C4 C3 C2 N2 -2.1(14) . . . . ?
C2 N2 C1 N1 -0.5(13) . . . . ?
C2 C3 C4 N1 2.0(12) . . . . ?
C2 C3 C4 C5 -178.4(8) . . . . ?
C27 C28 C30 C31 2.0(12) . . . . ?
C31 C25 C26 C27 1.3(11) . . . . ?
C21 C22 C23 N6 1.5(14) . . . . ?
C21 C22 C23 C24 178.0(9) . . . . ?
C21 N7 C20 N6 3.3(16) . . . . ?
C14 C19 C18 C17 2.3(17) . . . . ?
C19 C14 C13 N5 -141.8(8) . . . . ?
C19 C14 C13 N4 40.8(12) . . . . ?
C19 C14 C15 C16 4.6(15) . . . . ?
C38 C33 C34 C35 -0.5(12) . . . . ?
C38 C37 C36 C35 -2.4(15) . . . . ?
C13 N5 C5 N3 -0.8(8) . . . . ?
C13 N5 C5 C4 178.9(8) . . . . ?
C13 N5 C6 C12 70.2(10) . . . . ?
C13 N5 C6 C7 -112.4(8) . . . . ?
C13 C14 C19 C18 -179.9(9) . . . . ?
C13 C14 C15 C16 -177.9(9) . . . . ?
C30 C28 C27 C26 -1.0(12) . . . . ?
C53 C52 C57 C56 2.1(15) . . . . ?
C16 C17 C18 C19 -5(2) . . . . ?
C11 C12 C6 N5 177.5(7) . . . . ?
C11 C12 C6 C7 0.2(12) . . . . ?
C15 C14 C19 C18 -2.4(15) . . . . ?
C15 C14 C13 N5 40.6(12) . . . . ?
C15 C14 C13 N4 -136.7(9) . . . . ?
C15 C16 C17 C18 7(2) . . . . ?
C20 N6 C23 C24 -177.2(7) . . . . ?
C20 N6 C23 C22 -0.1(11) . . . . ?
C20 N7 C21 C22 -1.6(17) . . . . ?
C17 C16 C15 C14 -6.9(18) . . . . ?
C57 C52 C53 C54 -3.2(15) . . . . ?
C56 C55 C54 C53 -0.4(18) . . . . ?
C54 C55 C56 C57 -0.7(18) . . . . ?

loop_
_platon_squeeze_void_nr
_platon_squeeze_void_average_x
_platon_squeeze_void_average_y
_platon_squeeze_void_average_z
_platon_squeeze_void_volume
_platon_squeeze_void_count_electrons
_platon_squeeze_void_content
1 -0.166 0.334 0.334 772 171 ' '
